data_7049672
loop_
_publ_author_name
'Arumugam, Ramar'
'Shankar, Bhaskaran'
'Soumya, K. R.'
'Sathiyendiran, Malaichamy'

_publ_section_title
;
 fac-Re(CO)<sub>3</sub>-based neutral heteroleptic tetrahedrons.
;
_journal_issue 21
_journal_name_full 'Dalton transactions (Cambridge, England : 2003)'
_journal_page_first 7425
_journal_page_last 7431
_journal_paper_doi 10.1039/c8dt05065a
_journal_volume 48
_journal_year 2019
_chemical_formula_moiety 'C148 H100 N16 O20 Re4'
_chemical_formula_sum 'C148 H100 N16 O20 Re4'
_chemical_formula_weight 3167.23
_space_group_crystal_system orthorhombic
_space_group_IT_number 56
_space_group_name_Hall '-P 2ab 2ac'
_space_group_name_H-M_alt 'P c c n'
_symmetry_space_group_name_Hall '-P 2ab 2ac'
_symmetry_space_group_name_H-M 'P c c n'
_atom_sites_solution_hydrogens geom
_audit_creation_method SHELXL-2018/3
_audit_update_record
;
2019-04-06 deposited with the CCDC.    2019-04-11 downloaded from the CCDC.
;
_cell_angle_alpha 90
_cell_angle_beta 90
_cell_angle_gamma 90
_cell_formula_units_Z 4
_cell_length_a 19.1389(13)
_cell_length_b 24.4265(13)
_cell_length_c 35.133(2)
_cell_measurement_reflns_used 9213
_cell_measurement_temperature 296(2)
_cell_measurement_theta_max 21.90
_cell_measurement_theta_min 2.46
_cell_volume 16424.5(17)
_computing_cell_refinement 'Bruker SAINT'
_computing_data_collection 'Bruker APEX2'
_computing_data_reduction 'Bruker SAINT'
_computing_molecular_graphics 'Bruker SHELXTL'
_computing_publication_material 'Bruker SHELXTL'
_computing_structure_refinement 'SHELXL-2018/3 (Sheldrick, 2018)'
_computing_structure_solution 'SHELXS-97 (Sheldrick 2008)'
_diffrn_ambient_temperature 296(2)
_diffrn_measured_fraction_theta_full 0.999
_diffrn_measured_fraction_theta_max 0.993
_diffrn_measurement_device_type 'Bruker APEX-II CCD'
_diffrn_measurement_method '\f and \w scans'
_diffrn_radiation_type MoK\a
_diffrn_radiation_wavelength 0.71073
_diffrn_reflns_av_R_equivalents 0.1705
_diffrn_reflns_av_unetI/netI 0.0865
_diffrn_reflns_Laue_measured_fraction_full 0.999
_diffrn_reflns_Laue_measured_fraction_max 0.993
_diffrn_reflns_limit_h_max 23
_diffrn_reflns_limit_h_min -23
_diffrn_reflns_limit_k_max 29
_diffrn_reflns_limit_k_min -29
_diffrn_reflns_limit_l_max 42
_diffrn_reflns_limit_l_min -41
_diffrn_reflns_number 128921
_diffrn_reflns_point_group_measured_fraction_full 0.999
_diffrn_reflns_point_group_measured_fraction_max 0.993
_diffrn_reflns_theta_full 25.242
_diffrn_reflns_theta_max 25.782
_diffrn_reflns_theta_min 2.203
_exptl_absorpt_coefficient_mu 2.999
_exptl_absorpt_correction_T_max 0.818
_exptl_absorpt_correction_T_min 0.795
_exptl_absorpt_correction_type multi-scan
_exptl_absorpt_process_details SADABS
_exptl_crystal_colour 'Greenish yellow'
_exptl_crystal_density_diffrn 1.281
_exptl_crystal_description Block
_exptl_crystal_F_000 6240
_exptl_crystal_size_max 0.080
_exptl_crystal_size_mid 0.070
_exptl_crystal_size_min 0.070
_refine_diff_density_max 1.247
_refine_diff_density_min -1.088
_refine_diff_density_rms 0.125
_refine_ls_extinction_method none
_refine_ls_goodness_of_fit_ref 1.037
_refine_ls_hydrogen_treatment constr
_refine_ls_matrix_type full
_refine_ls_number_parameters 847
_refine_ls_number_reflns 15653
_refine_ls_number_restraints 30
_refine_ls_restrained_S_all 1.037
_refine_ls_R_factor_all 0.1468
_refine_ls_R_factor_gt 0.0821
_refine_ls_shift/su_max 0.001
_refine_ls_shift/su_mean 0.000
_refine_ls_structure_factor_coef Fsqd
_refine_ls_weighting_details 'w=1/[\s^2^(Fo^2^)+(0.0589P)^2^+182.6075P] where P=(Fo^2^+2Fc^2^)/3'
_refine_ls_weighting_scheme calc
_refine_ls_wR_factor_gt 0.1764
_refine_ls_wR_factor_ref 0.2088
_reflns_Friedel_coverage 0.000
_reflns_number_gt 8691
_reflns_number_total 15653
_reflns_threshold_expression 'I > 2\s(I)'
_cod_data_source_file c8dt05065a2.cif
_cod_data_source_block Complex2
_cod_depositor_comments 'Adding full bibliography for 7049668--7049673.cif.'
_cod_original_cell_volume 16424.4(17)
_cod_database_code 7049672
_shelx_shelxl_version_number 2018/3
_shelx_space_group_comment
;
The symmetry employed for this shelxl refinement is uniquely defined
by the following loop, which should always be used as a source of
symmetry information in preference to the above space-group names.
They are only intended as comments.
;
_shelx_estimated_absorpt_t_min 0.795
_shelx_estimated_absorpt_t_max 0.818

loop_
_space_group_symop_operation_xyz
'x, y, z'
'-x+1/2, -y+1/2, z'
'-x, y+1/2, -z+1/2'
'x+1/2, -y, -z+1/2'
'-x, -y, -z'
'x-1/2, y-1/2, -z'
'x, -y-1/2, z-1/2'
'-x-1/2, y, z-1/2'

loop_
_atom_site_label
_atom_site_type_symbol
_atom_site_fract_x
_atom_site_fract_y
_atom_site_fract_z
_atom_site_U_iso_or_equiv
_atom_site_adp_type
_atom_site_occupancy
_atom_site_site_symmetry_order
_atom_site_calc_flag
_atom_site_refinement_flags_posn
_atom_site_refinement_flags_adp
C1 C 0.5132(9) 0.2644(8) 0.3638(5) 0.108(6) Uani 1 1 d . .
H1 H 0.515095 0.285715 0.341885 0.129 Uiso 1 1 calc R U
C2 C 0.4548(9) 0.2347(8) 0.3719(5) 0.102(6) Uani 1 1 d . .
H2 H 0.417772 0.236252 0.354798 0.122 Uiso 1 1 calc R U
C3 C 0.4471(7) 0.2020(7) 0.4043(4) 0.084(4) Uani 1 1 d . .
H3 H 0.406494 0.182220 0.409137 0.100 Uiso 1 1 calc R U
C4 C 0.5035(6) 0.2008(6) 0.4287(3) 0.061(3) Uani 1 1 d . .
C5 C 0.5616(7) 0.2304(6) 0.4207(3) 0.065(3) Uani 1 1 d . .
C6 C 0.5695(7) 0.2627(6) 0.3883(4) 0.082(4) Uani 1 1 d . .
H6 H 0.610403 0.282046 0.383481 0.098 Uiso 1 1 calc R U
C7 C 0.5745(6) 0.1856(5) 0.4756(3) 0.058(3) Uani 1 1 d . .
C8 C 0.6080(6) 0.1682(5) 0.5110(3) 0.050(3) Uani 1 1 d . .
C9 C 0.5910(7) 0.1156(5) 0.5254(3) 0.060(3) Uani 1 1 d . .
C10 C 0.6323(7) 0.0948(6) 0.5565(4) 0.073(4) Uani 1 1 d . .
H10 H 0.623954 0.059768 0.565912 0.088 Uiso 1 1 calc R U
C11 C 0.6849(7) 0.1271(6) 0.5727(4) 0.072(4) Uani 1 1 d . .
H11 H 0.712584 0.112833 0.592083 0.086 Uiso 1 1 calc R U
C12 C 0.6963(7) 0.1801(6) 0.5602(3) 0.066(4) Uani 1 1 d . .
H12 H 0.729607 0.202208 0.571832 0.079 Uiso 1 1 calc R U
C13 C 0.6577(6) 0.1990(5) 0.5306(3) 0.059(3) Uani 1 1 d . .
H13 H 0.664923 0.234911 0.522841 0.071 Uiso 1 1 calc R U
C014 C 0.6398(6) 0.4783(5) 0.7015(4) 0.061(3) Uani 1 1 d . .
C15 C 0.381(2) 0.1332(6) 0.4711(5) 0.211(18) Uani 1 1 d . .
C16 C 0.4593(6) 0.0635(5) 0.4469(4) 0.059(3) Uani 1 1 d . .
C17 C 0.3953(8) 0.0505(6) 0.5115(4) 0.072(4) Uani 1 1 d . .
C18 C 0.6810(6) 0.2361(5) 0.4486(3) 0.051(3) Uani 1 1 d . .
C19 C 0.6972(6) 0.2893(5) 0.4488(3) 0.057(3) Uani 1 1 d . .
H19 H 0.662175 0.315700 0.449148 0.069 Uiso 1 1 calc R U
C21 C 0.3542(11) 0.2961(9) 0.4602(7) 0.134(6) Uani 1 1 d . U
H21 H 0.312569 0.296399 0.446542 0.161 Uiso 1 1 calc R U
C22 C 0.4088(13) 0.3309(10) 0.4528(7) 0.134(6) Uani 1 1 d . U
C23 C 0.4688(12) 0.3296(8) 0.4711(7) 0.134(5) Uani 1 1 d . U
H23 H 0.504185 0.353200 0.463320 0.161 Uiso 1 1 calc R U
C24 C 0.7316(7) 0.1949(5) 0.4483(3) 0.063(3) Uani 1 1 d . .
H24 H 0.718883 0.158195 0.447754 0.075 Uiso 1 1 calc R U
C25 C 0.3679(9) 0.2592(7) 0.4913(5) 0.097(5) Uani 1 1 d . .
H25 H 0.333054 0.234640 0.498214 0.116 Uiso 1 1 calc R U
C26 C 0.4283(7) 0.2583(6) 0.5109(4) 0.071(4) Uani 1 1 d . .
C27 C 0.4360(5) 0.2177(5) 0.5427(4) 0.057(3) Uani 1 1 d . .
C28 C 0.4473(6) 0.1872(6) 0.6027(4) 0.067(4) Uani 1 1 d . .
C75 C 0.4824(9) 0.2924(7) 0.5032(5) 0.106(5) Uani 1 1 d . U
H75 H 0.523950 0.292310 0.516927 0.127 Uiso 1 1 calc R U
C29 C 0.4524(7) 0.1796(7) 0.6406(4) 0.078(4) Uani 1 1 d . .
H29 H 0.448721 0.209009 0.657303 0.093 Uiso 1 1 calc R U
C30 C 0.4631(8) 0.1282(8) 0.6539(4) 0.085(5) Uani 1 1 d . .
H30 H 0.467476 0.122145 0.679893 0.102 Uiso 1 1 calc R U
C31 C 0.4673(7) 0.0858(7) 0.6295(4) 0.086(5) Uani 1 1 d . .
H31 H 0.473801 0.050916 0.639549 0.103 Uiso 1 1 calc R U
C32 C 0.4624(7) 0.0912(6) 0.5909(4) 0.077(4) Uani 1 1 d . .
H32 H 0.465093 0.061057 0.574781 0.093 Uiso 1 1 calc R U
C33 C 0.4534(6) 0.1433(5) 0.5770(4) 0.054(3) Uani 1 1 d . .
C34 C 0.3494(19) 0.3661(14) 0.3987(10) 0.28(2) Uani 1 1 d . .
H34A H 0.353328 0.393080 0.378972 0.415 Uiso 1 1 calc R U
H34B H 0.346642 0.330294 0.387471 0.415 Uiso 1 1 calc R U
H34C H 0.308077 0.372881 0.413414 0.415 Uiso 1 1 calc R U
C35 C 0.4324(6) 0.2891(5) 0.5945(4) 0.074(4) Uani 1 1 d . .
H35A H 0.400163 0.288704 0.615822 0.088 Uiso 1 1 calc R U
H35B H 0.412286 0.312033 0.574809 0.088 Uiso 1 1 calc R U
C36 C 0.5018(6) 0.3143(5) 0.6075(4) 0.058(3) Uani 1 1 d . .
C37 C 0.5646(5) 0.2850(5) 0.6065(4) 0.062(3) Uani 1 1 d . .
H37 H 0.566060 0.250003 0.596195 0.075 Uiso 1 1 calc R U
C38 C 0.6233(7) 0.3085(5) 0.6208(4) 0.071(4) Uani 1 1 d . .
H38 H 0.664873 0.288771 0.620331 0.085 Uiso 1 1 calc R U
C39 C 0.6232(6) 0.3612(5) 0.6360(4) 0.064(3) Uani 1 1 d . .
H39 H 0.663765 0.376307 0.646126 0.077 Uiso 1 1 calc R U
C40 C 0.5611(7) 0.3906(5) 0.6358(4) 0.064(3) Uani 1 1 d . .
C41 C 0.5003(7) 0.3665(5) 0.6229(4) 0.066(4) Uani 1 1 d . .
H41 H 0.458217 0.385325 0.624605 0.080 Uiso 1 1 calc R U
C42 C 0.5545(7) 0.4490(5) 0.6508(4) 0.079(4) Uani 1 1 d . .
H42A H 0.537034 0.472384 0.630672 0.095 Uiso 1 1 calc R U
H42B H 0.520750 0.449528 0.671411 0.095 Uiso 1 1 calc R U
C43 C 0.6752(7) 0.4879(5) 0.6417(4) 0.072(4) Uani 1 1 d . .
C44 C 0.6823(10) 0.4907(6) 0.6020(4) 0.091(5) Uani 1 1 d . .
H44 H 0.646431 0.479806 0.585842 0.109 Uiso 1 1 calc R U
C45 C 0.7447(11) 0.5103(7) 0.5879(5) 0.100(5) Uani 1 1 d . .
H45 H 0.751060 0.513279 0.561727 0.120 Uiso 1 1 calc R U
C46 C 0.7956(10) 0.5249(6) 0.6112(5) 0.092(5) Uani 1 1 d . .
H46 H 0.837381 0.536769 0.600443 0.110 Uiso 1 1 calc R U
C47 C 0.7907(9) 0.5237(5) 0.6510(5) 0.085(4) Uani 1 1 d . .
H47 H 0.827125 0.535472 0.666575 0.101 Uiso 1 1 calc R U
C48 C 0.7271(8) 0.5036(5) 0.6662(4) 0.069(4) Uani 1 1 d . .
C49 C 0.5916(5) 0.4670(5) 0.7337(4) 0.056(3) Uani 1 1 d . .
C50 C 0.5566(8) 0.5091(6) 0.7501(5) 0.092(5) Uani 1 1 d . .
H50 H 0.565187 0.545136 0.742953 0.110 Uiso 1 1 calc R U
C51 C 0.5092(9) 0.4975(8) 0.7770(5) 0.106(6) Uani 1 1 d . .
H51 H 0.481348 0.525700 0.786300 0.127 Uiso 1 1 calc R U
C52 C 0.5000(7) 0.4468(8) 0.7912(4) 0.081(4) Uani 1 1 d . .
C53 C 0.5358(8) 0.4022(6) 0.7749(4) 0.082(4) Uani 1 1 d . .
H53 H 0.530063 0.366516 0.783608 0.098 Uiso 1 1 calc R U
C54 C 0.5798(7) 0.4147(6) 0.7451(4) 0.071(4) Uani 1 1 d . .
H54 H 0.602248 0.386335 0.732310 0.085 Uiso 1 1 calc R U
C55 C 0.4538(10) 0.3897(8) 0.8397(5) 0.123(7) Uani 1 1 d . .
H55A H 0.419076 0.390874 0.859437 0.184 Uiso 1 1 calc R U
H55B H 0.442840 0.360792 0.822207 0.184 Uiso 1 1 calc R U
H55C H 0.498839 0.383209 0.850800 0.184 Uiso 1 1 calc R U
C56 C 0.6755(8) 0.4859(6) 0.8444(4) 0.081(4) Uani 1 1 d . .
H56 H 0.679241 0.523130 0.839307 0.097 Uiso 1 1 calc R U
C57 C 0.6446(10) 0.4673(7) 0.8778(4) 0.097(5) Uani 1 1 d . .
H57 H 0.626730 0.492514 0.895064 0.116 Uiso 1 1 calc R U
C58 C 0.6400(9) 0.4139(7) 0.8856(4) 0.092(5) Uani 1 1 d . .
H58 H 0.619234 0.403518 0.908405 0.111 Uiso 1 1 calc R U
C59 C 0.6648(7) 0.3724(6) 0.8611(4) 0.076(4) Uani 1 1 d . .
H59 H 0.662034 0.335322 0.867003 0.091 Uiso 1 1 calc R U
C60 C 0.6940(7) 0.3918(5) 0.8273(3) 0.063(3) Uani 1 1 d . .
C61 C 0.7013(7) 0.4462(5) 0.8184(4) 0.069(4) Uani 1 1 d . .
C62 C 0.7456(7) 0.3993(5) 0.7708(3) 0.059(3) Uani 1 1 d . .
C63 C 0.7778(6) 0.3843(5) 0.7343(3) 0.053(3) Uani 1 1 d . .
C64 C 0.7633(7) 0.3363(5) 0.7161(3) 0.066(3) Uani 1 1 d . .
H64 H 0.728354 0.313753 0.725604 0.079 Uiso 1 1 calc R U
C65 C 0.7992(8) 0.3204(6) 0.6839(3) 0.073(4) Uani 1 1 d . .
H65 H 0.789255 0.287143 0.672191 0.088 Uiso 1 1 calc R U
C66 C 0.8495(9) 0.3540(7) 0.6693(4) 0.086(5) Uani 1 1 d . .
H66 H 0.875423 0.342714 0.648362 0.103 Uiso 1 1 calc R U
C67 C 0.8619(7) 0.4035(6) 0.6850(4) 0.074(4) Uani 1 1 d . .
H67 H 0.894254 0.426534 0.673426 0.089 Uiso 1 1 calc R U
C68 C 0.8277(7) 0.4220(7) 0.7186(4) 0.072(4) Uani 1 1 d . .
C69 C 0.7371(7) 0.3056(5) 0.7975(4) 0.066(4) Uani 1 1 d . .
C70 C 0.8046(7) 0.2873(5) 0.7995(3) 0.060(3) Uani 1 1 d . .
H70 H 0.841180 0.312256 0.800779 0.072 Uiso 1 1 calc R U
C71 C 0.6816(6) 0.2680(6) 0.7995(3) 0.064(4) Uani 1 1 d . .
H71 H 0.635791 0.280478 0.800792 0.077 Uiso 1 1 calc R U
C72 C 0.7019(9) 0.5736(6) 0.7744(4) 0.080(4) Uani 1 1 d . .
C73 C 0.7993(9) 0.5891(9) 0.7297(6) 0.111(6) Uani 1 1 d . .
C74 C 0.8217(10) 0.5464(8) 0.7939(7) 0.120(6) Uani 1 1 d . U
N1 N 0.6205(6) 0.4708(4) 0.6646(3) 0.069(3) Uani 1 1 d . .
N2 N 0.7044(5) 0.4990(4) 0.7044(3) 0.064(3) Uani 1 1 d . .
N3 N 0.7305(6) 0.4511(4) 0.7827(3) 0.062(3) Uani 1 1 d . .
N4 N 0.7218(5) 0.3633(4) 0.7971(3) 0.059(3) Uani 1 1 d . .
N5 N 0.4396(5) 0.2332(5) 0.5798(3) 0.068(3) Uani 1 1 d . .
N6 N 0.4446(5) 0.1639(4) 0.5392(3) 0.060(3) Uani 1 1 d . .
N7 N 0.6088(5) 0.2202(4) 0.4502(3) 0.050(2) Uani 1 1 d . .
N8 N 0.5126(5) 0.1726(4) 0.4632(2) 0.047(2) Uani 1 1 d . .
O1 O 0.3627(6) 0.0157(5) 0.5247(3) 0.121(5) Uani 1 1 d . .
O2 O 0.3060(6) 0.1450(6) 0.4568(4) 0.125(5) Uani 1 1 d . .
O3 O 0.4683(6) 0.0360(5) 0.4201(3) 0.093(3) Uani 1 1 d . .
O4 O 0.5421(4) 0.0845(3) 0.5119(2) 0.057(2) Uani 1 1 d . .
O5 O 0.4102(12) 0.3690(7) 0.4232(6) 0.204(9) Uani 1 1 d . .
O6 O 0.4545(7) 0.4397(6) 0.8203(3) 0.121(4) Uani 1 1 d . .
O7 O 0.8383(5) 0.4702(4) 0.7316(3) 0.088(3) Uani 1 1 d . .
O8 O 0.6580(7) 0.6065(5) 0.7852(4) 0.120(5) Uani 1 1 d . .
O9 O 0.8604(8) 0.5588(7) 0.8202(5) 0.163(6) Uani 1 1 d . U
O10 O 0.8176(9) 0.6299(5) 0.7158(5) 0.156(7) Uani 1 1 d . .
Re1 Re 0.44700(3) 0.10943(2) 0.48861(2) 0.06061(18) Uani 1 1 d . .
Re2 Re 0.76638(3) 0.52571(2) 0.75453(2) 0.0750(2) Uani 1 1 d . .

loop_
_atom_site_aniso_label
_atom_site_aniso_U_11
_atom_site_aniso_U_22
_atom_site_aniso_U_33
_atom_site_aniso_U_23
_atom_site_aniso_U_13
_atom_site_aniso_U_12
C1 0.085(12) 0.145(17) 0.094(12) 0.039(11) -0.012(10) -0.012(12)
C2 0.097(13) 0.132(15) 0.077(11) 0.019(10) -0.039(10) 0.012(12)
C3 0.065(9) 0.106(12) 0.080(10) -0.004(9) -0.023(8) 0.022(9)
C4 0.044(7) 0.079(9) 0.060(8) -0.006(7) -0.009(6) 0.017(7)
C5 0.065(9) 0.079(9) 0.053(8) 0.008(7) 0.004(7) 0.000(7)
C6 0.062(9) 0.096(11) 0.087(10) 0.022(9) -0.009(8) 0.012(8)
C7 0.061(8) 0.047(7) 0.066(8) -0.017(6) -0.010(6) 0.030(6)
C8 0.052(6) 0.054(7) 0.044(6) -0.008(6) -0.006(6) 0.006(5)
C9 0.065(8) 0.066(9) 0.051(7) 0.009(6) -0.003(6) 0.013(7)
C10 0.065(8) 0.084(10) 0.070(9) 0.027(7) -0.011(7) -0.006(7)
C11 0.057(8) 0.092(11) 0.066(8) 0.016(8) -0.021(7) -0.008(7)
C12 0.065(8) 0.081(10) 0.053(8) 0.010(7) -0.019(6) -0.017(7)
C13 0.058(7) 0.056(8) 0.065(8) 0.003(6) -0.012(6) -0.015(6)
C014 0.053(7) 0.039(7) 0.091(10) -0.012(6) 0.010(7) 0.007(6)
C15 0.54(6) 0.038(9) 0.058(10) 0.027(8) 0.10(2) 0.088(19)
C16 0.037(7) 0.054(8) 0.088(10) 0.009(7) 0.003(6) -0.009(5)
C17 0.075(9) 0.067(9) 0.074(9) -0.032(8) 0.000(8) -0.001(8)
C18 0.056(7) 0.050(7) 0.048(7) 0.001(5) -0.003(6) -0.005(6)
C19 0.039(6) 0.049(7) 0.084(9) 0.004(6) 0.000(6) 0.009(6)
C21 0.112(11) 0.125(15) 0.165(15) 0.010(13) 0.010(12) 0.063(9)
C22 0.124(11) 0.106(12) 0.173(13) 0.016(11) 0.031(10) 0.071(9)
C23 0.129(11) 0.101(11) 0.174(14) 0.017(9) 0.026(10) 0.036(10)
C24 0.075(9) 0.050(7) 0.063(8) -0.009(6) -0.004(7) -0.002(7)
C25 0.082(11) 0.086(12) 0.122(13) 0.007(10) 0.015(11) 0.027(9)
C26 0.047(8) 0.061(9) 0.103(11) -0.021(8) -0.008(8) 0.020(6)
C27 0.032(6) 0.052(8) 0.086(10) -0.012(7) 0.016(6) -0.010(5)
C28 0.042(7) 0.088(11) 0.070(9) -0.007(8) 0.011(7) -0.011(7)
C75 0.085(10) 0.076(10) 0.155(13) -0.003(8) 0.030(9) 0.032(9)
C29 0.063(9) 0.096(12) 0.074(10) -0.026(9) -0.009(8) -0.006(8)
C30 0.090(11) 0.103(13) 0.062(9) -0.010(9) 0.009(8) -0.023(10)
C31 0.077(10) 0.110(13) 0.070(10) 0.017(9) 0.006(8) -0.030(9)
C32 0.069(9) 0.093(11) 0.070(10) 0.005(8) 0.007(7) -0.025(8)
C33 0.036(6) 0.061(8) 0.066(8) -0.002(7) 0.003(6) -0.025(6)
C34 0.29(4) 0.28(4) 0.26(4) 0.08(3) 0.04(3) 0.22(4)
C35 0.042(7) 0.071(9) 0.108(11) -0.035(8) 0.003(7) 0.000(6)
C36 0.047(7) 0.056(8) 0.072(8) -0.013(6) 0.006(6) 0.000(6)
C37 0.033(6) 0.060(8) 0.095(10) -0.010(7) 0.013(6) -0.005(6)
C38 0.063(8) 0.058(9) 0.091(10) -0.005(7) 0.009(7) 0.006(7)
C39 0.043(7) 0.069(9) 0.079(9) -0.003(7) -0.008(6) 0.010(6)
C40 0.069(8) 0.050(7) 0.075(8) -0.001(6) 0.011(7) 0.000(7)
C41 0.054(8) 0.065(8) 0.080(9) -0.028(7) 0.013(7) 0.001(6)
C42 0.078(9) 0.065(9) 0.094(10) -0.034(8) -0.002(8) -0.002(8)
C43 0.068(9) 0.061(9) 0.088(11) -0.025(8) 0.001(8) -0.005(7)
C44 0.112(14) 0.087(12) 0.073(11) -0.018(8) 0.008(10) -0.004(10)
C45 0.123(15) 0.088(13) 0.088(12) -0.012(10) 0.032(12) -0.005(11)
C46 0.122(14) 0.070(10) 0.084(12) 0.016(9) 0.047(11) 0.008(10)
C47 0.106(12) 0.050(8) 0.098(12) 0.006(8) 0.027(9) -0.015(8)
C48 0.084(10) 0.038(7) 0.084(10) 0.002(7) 0.020(9) 0.013(7)
C49 0.028(5) 0.055(8) 0.085(9) -0.013(6) 0.005(6) -0.014(5)
C50 0.079(10) 0.075(10) 0.122(13) -0.019(9) 0.029(10) 0.005(8)
C51 0.100(13) 0.097(13) 0.121(14) 0.000(11) 0.044(11) 0.030(11)
C52 0.060(9) 0.105(13) 0.079(10) -0.002(9) 0.014(8) 0.010(9)
C53 0.086(11) 0.067(10) 0.092(11) 0.007(8) 0.007(9) -0.002(8)
C54 0.067(8) 0.067(9) 0.079(9) 0.000(7) 0.019(7) -0.007(7)
C55 0.110(14) 0.156(19) 0.104(14) 0.040(13) 0.013(11) 0.018(14)
C56 0.092(11) 0.061(9) 0.088(11) -0.016(8) -0.005(9) 0.022(8)
C57 0.146(16) 0.074(11) 0.071(10) -0.015(8) 0.021(10) 0.040(11)
C58 0.122(13) 0.092(12) 0.063(9) 0.014(8) 0.018(9) 0.060(10)
C59 0.084(10) 0.064(9) 0.080(10) 0.006(7) 0.014(8) 0.023(8)
C60 0.077(8) 0.057(8) 0.055(8) -0.006(6) 0.004(6) 0.031(7)
C61 0.080(9) 0.056(9) 0.072(9) -0.015(7) 0.003(8) 0.020(7)
C62 0.071(8) 0.055(8) 0.052(7) -0.002(6) 0.014(6) -0.009(6)
C63 0.053(7) 0.047(7) 0.061(7) -0.002(6) 0.008(6) 0.014(6)
C64 0.071(8) 0.066(9) 0.061(8) -0.012(7) 0.000(7) 0.000(7)
C65 0.107(11) 0.065(9) 0.048(8) -0.009(7) 0.012(8) 0.023(8)
C66 0.100(12) 0.093(12) 0.064(9) 0.002(9) 0.025(9) 0.036(10)
C67 0.063(8) 0.083(11) 0.076(9) 0.005(8) 0.023(7) 0.014(8)
C68 0.051(8) 0.092(11) 0.072(9) 0.011(8) 0.014(7) 0.014(8)
C69 0.066(8) 0.066(9) 0.067(8) 0.011(6) 0.008(7) 0.033(7)
C70 0.063(8) 0.043(7) 0.073(9) -0.001(6) 0.002(7) 0.005(6)
C71 0.042(7) 0.079(9) 0.070(8) -0.003(7) 0.018(6) 0.024(7)
C72 0.105(12) 0.069(10) 0.065(9) 0.011(7) -0.015(8) -0.032(9)
C73 0.087(12) 0.109(15) 0.135(16) -0.051(13) 0.034(11) -0.003(11)
C74 0.105(14) 0.085(12) 0.169(18) -0.054(12) 0.001(10) 0.008(10)
N1 0.072(7) 0.060(7) 0.074(8) -0.020(6) 0.007(6) 0.001(6)
N2 0.056(6) 0.047(6) 0.087(8) 0.015(5) 0.025(6) 0.013(5)
N3 0.077(7) 0.058(7) 0.051(6) -0.010(5) 0.004(5) 0.003(6)
N4 0.061(6) 0.061(7) 0.055(6) -0.004(5) 0.004(5) 0.007(5)
N5 0.048(6) 0.066(7) 0.089(8) -0.020(6) 0.009(6) -0.003(5)
N6 0.042(5) 0.057(7) 0.080(7) -0.007(5) 0.010(5) -0.024(5)
N7 0.045(5) 0.055(6) 0.052(6) 0.015(5) -0.003(5) 0.000(5)
N8 0.052(6) 0.042(5) 0.048(6) -0.004(4) -0.008(5) 0.006(4)
O1 0.121(10) 0.126(10) 0.116(9) -0.019(8) 0.039(7) -0.078(9)
O2 0.073(7) 0.121(11) 0.179(13) 0.000(9) -0.029(8) -0.004(7)
O3 0.098(8) 0.096(8) 0.083(7) -0.026(6) 0.005(6) -0.013(6)
O4 0.049(5) 0.040(4) 0.083(6) 0.006(4) -0.012(4) -0.003(4)
O5 0.23(2) 0.135(14) 0.24(2) 0.050(14) 0.047(17) 0.105(15)
O6 0.121(10) 0.148(12) 0.095(8) 0.022(8) 0.041(8) 0.031(9)
O7 0.077(6) 0.084(7) 0.104(8) -0.017(6) -0.003(6) -0.018(6)
O8 0.130(10) 0.077(8) 0.152(11) 0.003(7) 0.051(9) 0.045(7)
O9 0.149(13) 0.156(13) 0.186(15) -0.062(11) -0.020(10) -0.018(11)
O10 0.194(15) 0.058(8) 0.217(16) -0.015(9) 0.096(13) -0.030(9)
Re1 0.0475(3) 0.0602(3) 0.0741(4) -0.0099(3) -0.0023(3) -0.0092(3)
Re2 0.0726(4) 0.0605(3) 0.0920(4) -0.0169(3) 0.0085(3) -0.0071(3)

loop_
_atom_type_symbol
_atom_type_description
_atom_type_scat_dispersion_real
_atom_type_scat_dispersion_imag
_atom_type_scat_source
C C 0.0033 0.0016 'International Tables Vol C Tables 4.2.6.8 and 6.1.1.4'
H H 0.0000 0.0000 'International Tables Vol C Tables 4.2.6.8 and 6.1.1.4'
N N 0.0061 0.0033 'International Tables Vol C Tables 4.2.6.8 and 6.1.1.4'
O O 0.0106 0.0060 'International Tables Vol C Tables 4.2.6.8 and 6.1.1.4'
Re Re -1.0185 7.2310 'International Tables Vol C Tables 4.2.6.8 and 6.1.1.4'

loop_
_geom_angle_atom_site_label_1
_geom_angle_atom_site_label_2
_geom_angle_atom_site_label_3
_geom_angle
_geom_angle_site_symmetry_1
_geom_angle_site_symmetry_3
C2 C1 C6 119.6(15) . .
C2 C1 H1 120.2 . .
C6 C1 H1 120.2 . .
C1 C2 C3 124.1(15) . .
C1 C2 H2 117.9 . .
C3 C2 H2 117.9 . .
C4 C3 C2 115.7(15) . .
C4 C3 H3 122.1 . .
C2 C3 H3 122.1 . .
C5 C4 C3 120.2(13) . .
C5 C4 N8 109.9(10) . .
C3 C4 N8 129.9(13) . .
C4 C5 N7 106.4(10) . .
C4 C5 C6 124.1(13) . .
N7 C5 C6 129.5(12) . .
C1 C6 C5 116.2(14) . .
C1 C6 H6 121.9 . .
C5 C6 H6 121.9 . .
N8 C7 N7 111.2(10) . .
N8 C7 C8 127.8(12) . .
N7 C7 C8 121.0(11) . .
C13 C8 C9 117.9(11) . .
C13 C8 C7 124.2(11) . .
C9 C8 C7 117.8(10) . .
O4 C9 C8 124.4(10) . .
O4 C9 C10 117.9(12) . .
C8 C9 C10 117.7(12) . .
C11 C10 C9 120.2(12) . .
C11 C10 H10 119.9 . .
C9 C10 H10 119.9 . .
C12 C11 C10 120.8(12) . .
C12 C11 H11 119.6 . .
C10 C11 H11 119.6 . .
C13 C12 C11 118.4(12) . .
C13 C12 H12 120.8 . .
C11 C12 H12 120.8 . .
C12 C13 C8 124.5(12) . .
C12 C13 H13 117.7 . .
C8 C13 H13 117.7 . .
N2 C014 N1 111.9(12) . .
N2 C014 C49 125.8(12) . .
N1 C014 C49 122.2(11) . .
O2 C15 Re1 167.0(19) . .
O3 C16 Re1 177.7(11) . .
O1 C17 Re1 178.2(15) . .
C19 C18 C24 122.6(11) . .
C19 C18 N7 119.1(11) . .
C24 C18 N7 118.2(11) . .
C18 C19 C24 119.2(11) . 2_655
C18 C19 H19 120.4 . .
C24 C19 H19 120.4 2_655 .
C22 C21 C25 113(2) . .
C22 C21 H21 123.5 . .
C25 C21 H21 123.5 . .
C23 C22 C21 124(2) . .
C23 C22 O5 111(3) . .
C21 C22 O5 125(3) . .
C22 C23 C75 123(2) . .
C22 C23 H23 118.6 . .
C75 C23 H23 118.6 . .
C18 C24 C19 118.2(11) . 2_655
C18 C24 H24 120.9 . .
C19 C24 H24 120.9 2_655 .
C26 C25 C21 123.7(18) . .
C26 C25 H25 118.2 . .
C21 C25 H25 118.2 . .
C25 C26 C75 123.0(17) . .
C25 C26 C27 118.5(14) . .
C75 C26 C27 118.5(13) . .
N6 C27 N5 111.0(12) . .
N6 C27 C26 126.5(12) . .
N5 C27 C26 122.4(11) . .
C29 C28 N5 133.7(14) . .
C29 C28 C33 121.6(14) . .
N5 C28 C33 104.6(11) . .
C26 C75 C23 113.3(18) . .
C26 C75 H75 123.3 . .
C23 C75 H75 123.3 . .
C28 C29 C30 118.5(14) . .
C28 C29 H29 120.7 . .
C30 C29 H29 120.7 . .
C31 C30 C29 120.3(15) . .
C31 C30 H30 119.9 . .
C29 C30 H30 119.9 . .
C30 C31 C32 123.6(17) . .
C30 C31 H31 118.2 . .
C32 C31 H31 118.2 . .
C31 C32 C33 116.8(15) . .
C31 C32 H32 121.6 . .
C33 C32 H32 121.6 . .
C32 C33 C28 119.2(13) . .
C32 C33 N6 132.2(12) . .
C28 C33 N6 108.6(11) . .
O5 C34 H34A 109.5 . .
O5 C34 H34B 109.5 . .
H34A C34 H34B 109.5 . .
O5 C34 H34C 109.5 . .
H34A C34 H34C 109.5 . .
H34B C34 H34C 109.5 . .
N5 C35 C36 113.4(10) . .
N5 C35 H35A 108.9 . .
C36 C35 H35A 108.9 . .
N5 C35 H35B 108.9 . .
C36 C35 H35B 108.9 . .
H35A C35 H35B 107.7 . .
C41 C36 C37 119.9(11) . .
C41 C36 C35 117.9(11) . .
C37 C36 C35 122.1(11) . .
C38 C37 C36 119.1(12) . .
C38 C37 H37 120.4 . .
C36 C37 H37 120.4 . .
C37 C38 C39 122.0(12) . .
C37 C38 H38 119.0 . .
C39 C38 H38 119.0 . .
C40 C39 C38 118.4(12) . .
C40 C39 H39 120.8 . .
C38 C39 H39 120.8 . .
C41 C40 C39 120.2(12) . .
C41 C40 C42 116.3(11) . .
C39 C40 C42 123.4(12) . .
C36 C41 C40 120.2(12) . .
C36 C41 H41 119.9 . .
C40 C41 H41 119.9 . .
N1 C42 C40 112.7(11) . .
N1 C42 H42A 109.0 . .
C40 C42 H42A 109.0 . .
N1 C42 H42B 109.0 . .
C40 C42 H42B 109.0 . .
H42A C42 H42B 107.8 . .
C48 C43 N1 105.5(13) . .
C48 C43 C44 122.8(15) . .
N1 C43 C44 131.7(14) . .
C45 C44 C43 117.3(16) . .
C45 C44 H44 121.4 . .
C43 C44 H44 121.4 . .
C46 C45 C44 120.7(17) . .
C46 C45 H45 119.7 . .
C44 C45 H45 119.7 . .
C45 C46 C47 124.3(17) . .
C45 C46 H46 117.9 . .
C47 C46 H46 117.9 . .
C46 C47 C48 116.1(16) . .
C46 C47 H47 122.0 . .
C48 C47 H47 122.0 . .
C43 C48 N2 110.6(13) . .
C43 C48 C47 118.9(14) . .
N2 C48 C47 130.4(14) . .
C50 C49 C54 120.3(13) . .
C50 C49 C014 119.4(12) . .
C54 C49 C014 120.2(11) . .
C51 C50 C49 118.3(15) . .
C51 C50 H50 120.8 . .
C49 C50 H50 120.8 . .
C50 C51 C52 123.0(15) . .
C50 C51 H51 118.5 . .
C52 C51 H51 118.5 . .
C51 C52 O6 118.8(15) . .
C51 C52 C53 119.7(14) . .
O6 C52 C53 121.5(16) . .
C54 C53 C52 115.8(14) . .
C54 C53 H53 122.1 . .
C52 C53 H53 122.1 . .
C49 C54 C53 122.3(13) . .
C49 C54 H54 118.8 . .
C53 C54 H54 118.8 . .
O6 C55 H55A 109.5 . .
O6 C55 H55B 109.5 . .
H55A C55 H55B 109.5 . .
O6 C55 H55C 109.5 . .
H55A C55 H55C 109.5 . .
H55B C55 H55C 109.5 . .
C57 C56 C61 117.8(14) . .
C57 C56 H56 121.1 . .
C61 C56 H56 121.1 . .
C58 C57 C56 121.4(13) . .
C58 C57 H57 119.3 . .
C56 C57 H57 119.3 . .
C57 C58 C59 123.7(14) . .
C57 C58 H58 118.2 . .
C59 C58 H58 118.2 . .
C60 C59 C58 114.1(13) . .
C60 C59 H59 123.0 . .
C58 C59 H59 123.0 . .
C61 C60 N4 106.0(11) . .
C61 C60 C59 124.3(12) . .
N4 C60 C59 129.7(12) . .
N3 C61 C60 109.4(11) . .
N3 C61 C56 131.8(13) . .
C60 C61 C56 118.6(13) . .
N4 C62 N3 108.8(10) . .
N4 C62 C63 125.1(11) . .
N3 C62 C63 126.0(11) . .
C64 C63 C68 120.3(12) . .
C64 C63 C62 122.6(11) . .
C68 C63 C62 117.1(11) . .
C63 C64 C65 121.8(13) . .
C63 C64 H64 119.1 . .
C65 C64 H64 119.1 . .
C66 C65 C64 119.3(14) . .
C66 C65 H65 120.4 . .
C64 C65 H65 120.4 . .
C67 C66 C65 120.7(13) . .
C67 C66 H66 119.7 . .
C65 C66 H66 119.7 . .
C66 C67 C68 122.8(14) . .
C66 C67 H67 118.6 . .
C68 C67 H67 118.6 . .
O7 C68 C67 121.0(13) . .
O7 C68 C63 123.9(12) . .
C67 C68 C63 114.9(14) . .
C70 C69 C71 119.8(11) . .
C70 C69 N4 120.8(13) . .
C71 C69 N4 119.1(11) . .
C69 C70 C71 120.1(12) . 2_655
C69 C70 H70 120.0 . .
C71 C70 H70 120.0 2_655 .
C70 C71 C69 119.8(11) 2_655 .
C70 C71 H71 120.1 2_655 .
C69 C71 H71 120.1 . .
O8 C72 Re2 175.8(13) . .
O10 C73 Re2 176.3(15) . .
O9 C74 Re2 177.8(17) . .
C014 N1 C43 107.9(11) . .
C014 N1 C42 127.0(12) . .
C43 N1 C42 125.1(12) . .
C014 N2 C48 104.0(12) . .
C014 N2 Re2 131.6(9) . .
C48 N2 Re2 124.4(9) . .
C62 N3 C61 106.5(10) . .
C62 N3 Re2 124.6(8) . .
C61 N3 Re2 127.8(8) . .
C62 N4 C60 109.1(10) . .
C62 N4 C69 125.1(10) . .
C60 N4 C69 124.4(10) . .
C27 N5 C28 109.6(11) . .
C27 N5 C35 126.4(12) . .
C28 N5 C35 123.9(12) . .
C27 N6 C33 106.0(10) . .
C27 N6 Re1 132.0(9) . .
C33 N6 Re1 122.0(8) . .
C5 N7 C7 106.2(9) . .
C5 N7 C18 123.1(10) . .
C7 N7 C18 129.9(9) . .
C7 N8 C4 106.3(10) . .
C7 N8 Re1 124.0(8) . .
C4 N8 Re1 129.0(8) . .
C9 O4 Re1 127.1(7) . .
C22 O5 C34 113(3) . .
C52 O6 C55 119.1(14) . .
C68 O7 Re2 129.0(9) . .
C15 Re1 C16 91.0(7) . .
C15 Re1 C17 91.4(11) . .
C16 Re1 C17 86.7(5) . .
C15 Re1 O4 174.4(10) . .
C16 Re1 O4 91.2(4) . .
C17 Re1 O4 93.9(5) . .
C15 Re1 N8 92.6(10) . .
C16 Re1 N8 91.8(4) . .
C17 Re1 N8 175.8(5) . .
O4 Re1 N8 82.2(3) . .
C15 Re1 N6 94.5(7) . .
C16 Re1 N6 173.9(4) . .
C17 Re1 N6 96.0(4) . .
O4 Re1 N6 83.1(3) . .
N8 Re1 N6 85.2(3) . .
C74 Re2 C72 85.7(7) . .
C74 Re2 C73 85.9(9) . .
C72 Re2 C73 82.9(6) . .
C74 Re2 O7 95.2(6) . .
C72 Re2 O7 178.9(5) . .
C73 Re2 O7 97.7(6) . .
C74 Re2 N3 94.0(7) . .
C72 Re2 N3 98.5(5) . .
C73 Re2 N3 178.6(6) . .
O7 Re2 N3 80.8(4) . .
C74 Re2 N2 176.5(6) . .
C72 Re2 N2 97.5(5) . .
C73 Re2 N2 93.0(6) . .
O7 Re2 N2 81.7(4) . .
N3 Re2 N2 87.0(4) . .

loop_
_geom_bond_atom_site_label_1
_geom_bond_atom_site_label_2
_geom_bond_distance
_geom_bond_site_symmetry_2
C1 C2 1.36(2) .
C1 C6 1.38(2) .
C1 H1 0.9300 .
C2 C3 1.40(2) .
C2 H2 0.9300 .
C3 C4 1.379(16) .
C3 H3 0.9300 .
C4 C5 1.354(17) .
C4 N8 1.406(15) .
C5 N7 1.397(15) .
C5 C6 1.393(18) .
C6 H6 0.9300 .
C7 N8 1.303(14) .
C7 N7 1.395(15) .
C7 C8 1.461(16) .
C8 C13 1.395(15) .
C8 C9 1.418(16) .
C9 O4 1.294(14) .
C9 C10 1.443(16) .
C10 C11 1.401(17) .
C10 H10 0.9300 .
C11 C12 1.383(17) .
C11 H11 0.9300 .
C12 C13 1.357(16) .
C12 H12 0.9300 .
C13 H13 0.9300 .
C014 N2 1.341(15) .
C014 N1 1.359(16) .
C014 C49 1.485(17) .
C15 O2 1.54(4) .
C15 Re1 1.53(4) .
C16 O3 1.169(15) .
C16 Re1 1.860(15) .
C17 O1 1.153(16) .
C17 Re1 1.922(16) .
C18 C19 1.336(15) .
C18 C24 1.396(16) .
C18 N7 1.436(14) .
C19 C24 1.416(16) 2_655
C19 H19 0.9300 .
C21 C22 1.37(3) .
C21 C25 1.44(2) .
C21 H21 0.9300 .
C22 C23 1.32(3) .
C22 O5 1.39(3) .
C23 C75 1.47(3) .
C23 H23 0.9300 .
C24 H24 0.9300 .
C25 C26 1.34(2) .
C25 H25 0.9300 .
C26 C75 1.36(2) .
C26 C27 1.502(19) .
C27 N6 1.330(14) .
C27 N5 1.357(15) .
C28 C29 1.349(18) .
C28 N5 1.391(17) .
C28 C33 1.406(17) .
C75 H75 0.9300 .
C29 C30 1.36(2) .
C29 H29 0.9300 .
C30 C31 1.34(2) .
C30 H30 0.9300 .
C31 C32 1.368(18) .
C31 H31 0.9300 .
C32 C33 1.375(18) .
C32 H32 0.9300 .
C33 N6 1.429(15) .
C34 O5 1.45(4) .
C34 H34A 0.9600 .
C34 H34B 0.9600 .
C34 H34C 0.9600 .
C35 N5 1.466(15) .
C35 C36 1.535(16) .
C35 H35A 0.9700 .
C35 H35B 0.9700 .
C36 C41 1.385(16) .
C36 C37 1.397(15) .
C37 C38 1.357(16) .
C37 H37 0.9300 .
C38 C39 1.395(17) .
C38 H38 0.9300 .
C39 C40 1.388(16) .
C39 H39 0.9300 .
C40 C41 1.380(17) .
C40 C42 1.527(17) .
C41 H41 0.9300 .
C42 N1 1.453(16) .
C42 H42A 0.9700 .
C42 H42B 0.9700 .
C43 C48 1.370(18) .
C43 N1 1.384(17) .
C43 C44 1.40(2) .
C44 C45 1.38(2) .
C44 H44 0.9300 .
C45 C46 1.32(2) .
C45 H45 0.9300 .
C46 C47 1.40(2) .
C46 H46 0.9300 .
C47 C48 1.418(19) .
C47 H47 0.9300 .
C48 N2 1.412(16) .
C49 C50 1.358(17) .
C49 C54 1.358(16) .
C50 C51 1.34(2) .
C50 H50 0.9300 .
C51 C52 1.35(2) .
C51 H51 0.9300 .
C52 O6 1.354(17) .
C52 C53 1.410(19) .
C53 C54 1.378(18) .
C53 H53 0.9300 .
C54 H54 0.9300 .
C55 O6 1.397(19) .
C55 H55A 0.9600 .
C55 H55B 0.9600 .
C55 H55C 0.9600 .
C56 C57 1.39(2) .
C56 C61 1.421(17) .
C56 H56 0.9300 .
C57 C58 1.33(2) .
C57 H57 0.9300 .
C58 C59 1.413(18) .
C58 H58 0.9300 .
C59 C60 1.395(17) .
C59 H59 0.9300 .
C60 C61 1.371(17) .
C60 N4 1.378(14) .
C61 N3 1.378(16) .
C62 N4 1.353(14) .
C62 N3 1.364(15) .
C62 C63 1.469(16) .
C63 C64 1.364(16) .
C63 C68 1.437(17) .
C64 C65 1.380(17) .
C64 H64 0.9300 .
C65 C66 1.36(2) .
C65 H65 0.9300 .
C66 C67 1.35(2) .
C66 H66 0.9300 .
C67 C68 1.422(18) .
C67 H67 0.9300 .
C68 O7 1.279(16) .
C69 C70 1.369(16) .
C69 C71 1.404(18) .
C69 N4 1.440(15) .
C70 C71 1.376(16) 2_655
C70 H70 0.9300 .
C71 H71 0.9300 .
C72 O8 1.222(18) .
C72 Re2 1.839(19) .
C73 O10 1.17(2) .
C73 Re2 1.88(2) .
C74 O9 1.22(2) .
C74 Re2 1.82(2) .
N2 Re2 2.222(12) .
N3 Re2 2.186(10) .
N6 Re1 2.222(10) .
N8 Re1 2.179(9) .
O4 Re1 2.086(7) .
O7 Re2 2.093(11) .
